data_4319297
loop_
_publ_author_name
'Jonathan H. Melman'
'Thomas J. Emge'
'John G. Brennan'

_publ_contact_author_address
; 
 Department of Chemistry 
 Rutgers, The State University of New Jersey
 610 Taylor Road
 Piscataway, New Jersey  08854-8087  U.S.A. 
;
_publ_contact_author_email bren@rutchem.rutgers.edu
_publ_contact_author_name 'J. G. Brennan'
_publ_section_title
;
 Fluorinated Thiolates of Divalent and Trivalent Lanthanides. Ln-F Bonds
 and the Synthesis of LnF3
;
_journal_name_full 'Inorganic Chemistry'
_journal_page_first 1078
_journal_page_last 1081
_journal_paper_doi 10.1021/ic0006908
_journal_volume 40
_journal_year 2001
_chemical_formula_moiety '[(C4H8O)2Sm(SC6F5)3]2'
_chemical_formula_sum 'C26 H16 F15 O2 S3 Sm'
_chemical_formula_weight 891.92
_space_group_IT_number 14
_symmetry_cell_setting monoclinic
_symmetry_space_group_name_Hall '-P 2ybc'
_symmetry_space_group_name_H-M 'P 1 21/c 1'
_atom_sites_solution_hydrogens geom
_atom_sites_solution_primary direct
_atom_sites_solution_secondary difmap
_audit_creation_method SHELXL-97
_cell_angle_alpha 90.00(6)
_cell_angle_beta 92.27(7)
_cell_angle_gamma 90.00(6)
_cell_formula_units_Z 4
_cell_length_a 11.923(10)
_cell_length_b 12.404(7)
_cell_length_c 19.869(14)
_cell_measurement_reflns_used 25
_cell_measurement_temperature 153(5)
_cell_measurement_theta_max 12.3
_cell_measurement_theta_min 10.0
_cell_volume 2936(4)
_computing_cell_refinement CAD4
_computing_data_collection CAD4
_computing_data_reduction 'local program'
_computing_molecular_graphics 'XPMA/ZORTEP (Zsolnai, 1997)'
_computing_structure_refinement 'SHELXL-97 (Sheldrick, 1997)'
_computing_structure_solution 'SHELXS-97 (Sheldrick, 1990)'
_diffrn_ambient_temperature 153(5)
_diffrn_measured_fraction_theta_full 0.995
_diffrn_measured_fraction_theta_max 0.995
_diffrn_measurement_device_type 'Nonius CAD4 diffractometer'
_diffrn_measurement_method '\w-\q scans'
_diffrn_radiation_monochromator graphite
_diffrn_radiation_source 'fine-focus sealed tube'
_diffrn_radiation_type MoK\a
_diffrn_radiation_wavelength 0.71073
_diffrn_reflns_av_R_equivalents 0.0768
_diffrn_reflns_av_sigmaI/netI 0.1429
_diffrn_reflns_limit_h_max 13
_diffrn_reflns_limit_h_min 0
_diffrn_reflns_limit_k_max 14
_diffrn_reflns_limit_k_min 0
_diffrn_reflns_limit_l_max 22
_diffrn_reflns_limit_l_min -22
_diffrn_reflns_number 5101
_diffrn_reflns_theta_full 23.98
_diffrn_reflns_theta_max 23.98
_diffrn_reflns_theta_min 2.05
_diffrn_standards_decay_% 2
_diffrn_standards_interval_time 60
_diffrn_standards_number 3
_exptl_absorpt_coefficient_mu 2.335
_exptl_absorpt_correction_T_max 0.9615
_exptl_absorpt_correction_T_min 0.8058
_exptl_absorpt_correction_type numerical
_exptl_absorpt_process_details SHELX-76
_exptl_crystal_colour yellow
_exptl_crystal_density_diffrn 2.018
_exptl_crystal_density_method 'not measured'
_exptl_crystal_description plate
_exptl_crystal_F_000 1732
_exptl_crystal_size_max 0.12
_exptl_crystal_size_mid 0.08
_exptl_crystal_size_min 0.02
_refine_diff_density_max 1.314
_refine_diff_density_min -1.276
_refine_diff_density_rms 0.204
_refine_ls_extinction_method none
_refine_ls_goodness_of_fit_ref 1.005
_refine_ls_hydrogen_treatment mixed
_refine_ls_matrix_type full
_refine_ls_number_parameters 424
_refine_ls_number_reflns 4586
_refine_ls_number_restraints 687
_refine_ls_restrained_S_all 0.950
_refine_ls_R_factor_all 0.1670
_refine_ls_R_factor_gt 0.0617
_refine_ls_shift/su_max 0.006
_refine_ls_shift/su_mean 0.001
_refine_ls_structure_factor_coef Fsqd
_refine_ls_weighting_details 'calc w=1/[\s^2^(Fo^2^)+(0.0650P)^2^+0.0000P] where P=(Fo^2^+2Fc^2^)/3'
_refine_ls_weighting_scheme calc
_refine_ls_wR_factor_gt 0.1291
_refine_ls_wR_factor_ref 0.1477
_reflns_number_gt 2428
_reflns_number_total 4586
_reflns_threshold_expression >2sigma(I)
_cod_data_source_file ic0006908_2.cif
_cod_data_source_block smsc6f5
_cod_depositor_comments
;
The following automatic conversions were performed:

'_symmetry_cell_setting' value 'Monoclinic' changed to 'monoclinic'
according to the built-in table from CIF Core dictionary named
'cif_core.dic' version 2.4.1 from 2010-06-29.

Automatic conversion script
Id: cif_fix_values 1646 2011-03-28 12:23:43Z adriana 
;
_cod_database_code 4319297

loop_
_symmetry_equiv_pos_as_xyz
'x, y, z'
'-x, y+1/2, -z+1/2'
'-x, -y, -z'
'x, -y-1/2, z-1/2'

loop_
_atom_site_label
_atom_site_type_symbol
_atom_site_fract_x
_atom_site_fract_y
_atom_site_fract_z
_atom_site_U_iso_or_equiv
_atom_site_adp_type
_atom_site_occupancy
_atom_site_symmetry_multiplicity
_atom_site_calc_flag
_atom_site_refinement_flags
_atom_site_disorder_assembly
_atom_site_disorder_group
Sm1 Sm 0.44768(5) 0.49655(7) 0.11979(3) 0.02427(18) Uani 1 1 d U . .
S1 S 0.5993(3) 0.4314(3) 0.01470(15) 0.0356(8) Uani 1 1 d U . .
S2 S 0.6317(3) 0.5981(3) 0.17725(17) 0.0349(8) Uani 1 1 d U . .
S3 S 0.3824(3) 0.7009(3) 0.15873(15) 0.0330(8) Uani 1 1 d U . .
F1 F 0.5049(7) 0.2080(6) -0.0111(4) 0.044(2) Uani 1 1 d U . .
F2 F 0.6146(8) 0.0228(6) -0.0115(4) 0.064(3) Uani 1 1 d U . .
F3 F 0.8399(8) 0.0176(8) 0.0242(4) 0.083(3) Uani 1 1 d U . .
F4 F 0.9490(7) 0.2042(9) 0.0545(4) 0.075(3) Uani 1 1 d U . .
F5 F 0.8406(7) 0.3925(8) 0.0483(4) 0.059(2) Uani 1 1 d U . .
F6 F 0.5895(6) 0.3580(5) 0.1698(3) 0.0310(17) Uani 1 1 d U . .
F7 F 0.7400(7) 0.1995(7) 0.1854(4) 0.055(2) Uani 1 1 d U . .
F8 F 0.9596(7) 0.2475(8) 0.2156(4) 0.076(3) Uani 1 1 d U . .
F9 F 1.0239(6) 0.4541(8) 0.2292(4) 0.072(3) Uani 1 1 d U . .
F10 F 0.8751(7) 0.6152(8) 0.2130(4) 0.062(3) Uani 1 1 d U . .
F11 F 0.2278(5) 0.5233(5) 0.1141(3) 0.0324(17) Uani 1 1 d U . .
F12 F 0.0078(6) 0.5368(7) 0.0802(4) 0.055(2) Uani 1 1 d U . .
F13 F -0.0993(6) 0.7308(8) 0.0821(4) 0.069(3) Uani 1 1 d U . .
F14 F 0.0185(7) 0.9104(7) 0.1183(4) 0.061(2) Uani 1 1 d U . .
F15 F 0.2377(7) 0.8976(6) 0.1520(3) 0.046(2) Uani 1 1 d U . .
O1 O 0.3561(6) 0.3270(7) 0.0999(4) 0.0317(19) Uani 1 1 d U . .
O2 O 0.3891(6) 0.4447(7) 0.2308(4) 0.0305(19) Uani 1 1 d U . .
C1 C 0.6697(10) 0.3064(11) 0.0196(5) 0.029(3) Uani 1 1 d U . .
C2 C 0.6152(10) 0.2112(12) 0.0057(6) 0.036(3) Uani 1 1 d U . .
C3 C 0.6725(12) 0.1136(11) 0.0067(7) 0.044(3) Uani 1 1 d U . .
C4 C 0.7832(13) 0.1100(12) 0.0240(7) 0.050(3) Uani 1 1 d U . .
C5 C 0.8381(12) 0.2034(14) 0.0382(7) 0.049(3) Uani 1 1 d U . .
C6 C 0.7837(11) 0.3031(12) 0.0364(6) 0.039(3) Uani 1 1 d U . .
C7 C 0.7283(8) 0.4956(13) 0.1909(5) 0.029(2) Uani 1 1 d U . .
C8 C 0.6988(10) 0.3862(11) 0.1839(6) 0.029(3) Uani 1 1 d U . .
C9 C 0.7766(10) 0.3025(11) 0.1934(6) 0.033(3) Uani 1 1 d U . .
C10 C 0.8841(12) 0.3267(13) 0.2088(6) 0.044(3) Uani 1 1 d U . .
C11 C 0.9143(11) 0.4295(15) 0.2127(6) 0.045(3) Uani 1 1 d U . .
C12 C 0.8408(10) 0.5145(13) 0.2060(6) 0.039(3) Uani 1 1 d U . .
C13 C 0.2400(9) 0.7109(10) 0.1368(5) 0.027(3) Uani 1 1 d U . .
C14 C 0.1765(10) 0.6219(10) 0.1162(5) 0.029(3) Uani 1 1 d U . .
C15 C 0.0670(10) 0.6271(12) 0.0988(6) 0.038(3) Uani 1 1 d U . .
C16 C 0.0129(10) 0.7247(14) 0.0999(6) 0.045(3) Uani 1 1 d U . .
C17 C 0.0702(11) 0.8147(12) 0.1183(6) 0.041(3) Uani 1 1 d U . .
C18 C 0.1795(12) 0.8073(10) 0.1369(5) 0.035(3) Uani 1 1 d U . .
C19 C 0.2747(11) 0.3077(11) 0.0449(6) 0.045(3) Uani 1 1 d U . .
H19A H 0.2161 0.3643 0.0432 0.053 Uiso 1 1 calc R . .
H19B H 0.3116 0.3056 0.0011 0.053 Uiso 1 1 calc R . .
C20 C 0.2283(16) 0.2056(16) 0.0605(10) 0.106(6) Uani 1 1 d U . .
H20A H 0.2485 0.1529 0.0256 0.127 Uiso 1 1 calc R . .
H20B H 0.1454 0.2115 0.0596 0.127 Uiso 1 1 calc R . .
C21 C 0.2674(14) 0.1661(14) 0.1260(8) 0.071(5) Uani 1 1 d U . .
H21A H 0.2817 0.0875 0.1250 0.086 Uiso 1 1 calc R . .
H21B H 0.2128 0.1821 0.1609 0.086 Uiso 1 1 calc R . .
C22 C 0.3732(12) 0.2277(11) 0.1378(6) 0.045(3) Uani 1 1 d U . .
H22A H 0.3865 0.2431 0.1864 0.055 Uiso 1 1 calc R . .
H22B H 0.4381 0.1870 0.1214 0.055 Uiso 1 1 calc R . .
C23 C 0.2760(11) 0.4375(13) 0.2508(6) 0.048(3) Uani 1 1 d U . .
H23A H 0.2347 0.3835 0.2228 0.058 Uiso 1 1 calc R . .
H23B H 0.2382 0.5081 0.2446 0.058 Uiso 1 1 calc R . .
C24 C 0.2764(12) 0.4060(13) 0.3213(6) 0.051(4) Uani 1 1 d U . .
H24A H 0.2710 0.3268 0.3259 0.061 Uiso 1 1 calc R . .
H24B H 0.2134 0.4400 0.3444 0.061 Uiso 1 1 calc R . .
C25 C 0.3857(11) 0.4460(13) 0.3489(6) 0.050(4) Uani 1 1 d U . .
H25A H 0.3768 0.5176 0.3700 0.060 Uiso 1 1 calc R . .
H25B H 0.4175 0.3955 0.3832 0.060 Uiso 1 1 calc R . .
C26 C 0.4589(12) 0.4534(13) 0.2915(6) 0.050(4) Uani 1 1 d U . .
H26A H 0.4994 0.5231 0.2924 0.060 Uiso 1 1 calc R . .
H26B H 0.5150 0.3944 0.2935 0.060 Uiso 1 1 calc R . .

loop_
_atom_site_aniso_label
_atom_site_aniso_U_11
_atom_site_aniso_U_22
_atom_site_aniso_U_33
_atom_site_aniso_U_23
_atom_site_aniso_U_13
_atom_site_aniso_U_12
Sm1 0.0245(3) 0.0277(3) 0.0206(3) 0.0007(4) -0.00001(18) -0.0032(4)
S1 0.044(2) 0.040(2) 0.0223(16) 0.0044(15) 0.0032(14) 0.0097(17)
S2 0.0282(19) 0.038(2) 0.0385(19) -0.0011(16) 0.0004(16) -0.0059(16)
S3 0.0364(19) 0.0325(19) 0.0302(17) 0.0012(15) 0.0021(14) -0.0029(16)
F1 0.037(4) 0.045(4) 0.049(5) 0.004(4) 0.004(4) 0.001(4)
F2 0.092(6) 0.043(6) 0.060(5) -0.001(4) 0.021(5) 0.002(5)
F3 0.106(7) 0.088(7) 0.057(5) 0.019(5) 0.019(5) 0.064(6)
F4 0.046(5) 0.135(8) 0.043(5) 0.007(5) 0.004(4) 0.040(6)
F5 0.049(5) 0.090(7) 0.039(5) -0.004(5) 0.007(4) -0.012(5)
F6 0.036(4) 0.030(4) 0.027(4) 0.003(3) -0.003(3) -0.003(3)
F7 0.081(6) 0.051(5) 0.035(4) 0.007(4) 0.019(4) 0.026(5)
F8 0.055(5) 0.122(8) 0.052(5) 0.019(5) 0.010(4) 0.043(6)
F9 0.025(4) 0.135(9) 0.055(5) 0.010(5) -0.003(4) 0.004(5)
F10 0.046(5) 0.092(7) 0.048(5) -0.003(5) 0.007(4) -0.034(5)
F11 0.023(3) 0.036(5) 0.038(4) -0.004(3) -0.004(3) -0.001(3)
F12 0.037(4) 0.082(6) 0.044(4) -0.002(4) -0.003(3) -0.010(4)
F13 0.032(4) 0.121(8) 0.052(5) -0.005(5) -0.004(4) 0.017(5)
F14 0.058(5) 0.073(6) 0.052(5) 0.004(5) 0.006(4) 0.041(5)
F15 0.067(5) 0.037(4) 0.036(4) 0.002(4) 0.009(4) 0.000(4)
O1 0.025(4) 0.040(5) 0.029(4) 0.009(4) -0.007(3) -0.004(4)
O2 0.034(5) 0.040(5) 0.018(4) 0.001(4) 0.009(3) -0.005(4)
C1 0.028(6) 0.048(7) 0.012(5) 0.006(5) 0.006(5) 0.007(6)
C2 0.020(6) 0.062(7) 0.027(6) 0.007(6) 0.012(5) 0.019(6)
C3 0.051(7) 0.042(7) 0.041(7) 0.006(6) 0.016(6) 0.006(6)
C4 0.059(8) 0.053(8) 0.040(7) 0.018(7) 0.014(6) 0.041(7)
C5 0.035(7) 0.082(9) 0.032(7) 0.009(7) 0.004(6) 0.017(7)
C6 0.032(7) 0.062(8) 0.023(6) 0.012(6) 0.004(5) 0.011(6)
C7 0.014(5) 0.051(6) 0.020(5) 0.007(8) -0.013(4) -0.008(7)
C8 0.014(6) 0.053(7) 0.023(6) 0.000(6) 0.012(5) 0.008(5)
C9 0.024(6) 0.053(7) 0.022(6) -0.006(6) 0.005(5) 0.009(6)
C10 0.038(7) 0.065(8) 0.030(7) 0.008(7) 0.001(6) 0.034(7)
C11 0.025(7) 0.090(9) 0.021(6) 0.010(7) 0.001(5) 0.000(7)
C12 0.033(6) 0.054(8) 0.030(6) -0.001(7) -0.004(5) -0.006(7)
C13 0.025(6) 0.035(6) 0.021(6) 0.004(5) 0.000(5) 0.002(5)
C14 0.026(6) 0.037(6) 0.024(6) 0.012(5) 0.001(5) 0.004(5)
C15 0.029(6) 0.059(8) 0.024(6) -0.010(6) -0.007(5) 0.002(6)
C16 0.023(6) 0.084(9) 0.027(6) 0.002(7) 0.009(6) 0.017(6)
C17 0.037(7) 0.057(8) 0.028(6) 0.010(6) 0.009(6) 0.026(6)
C18 0.056(8) 0.037(7) 0.012(5) -0.002(5) -0.002(5) 0.006(6)
C19 0.038(7) 0.049(8) 0.046(7) -0.025(6) -0.008(6) -0.012(6)
C20 0.084(11) 0.097(12) 0.131(12) 0.034(10) -0.050(10) -0.059(10)
C21 0.080(10) 0.072(10) 0.062(9) 0.023(8) -0.005(8) -0.035(9)
C22 0.058(8) 0.042(8) 0.036(7) 0.000(6) -0.007(6) -0.004(7)
C23 0.046(7) 0.061(8) 0.040(7) 0.000(7) 0.009(6) -0.004(7)
C24 0.050(8) 0.066(9) 0.039(7) 0.013(7) 0.021(6) -0.005(7)
C25 0.055(8) 0.078(9) 0.018(6) 0.008(6) 0.006(6) 0.008(7)
C26 0.057(8) 0.072(9) 0.022(6) 0.008(6) 0.006(6) 0.000(7)

loop_
_atom_type_symbol
_atom_type_description
_atom_type_scat_dispersion_real
_atom_type_scat_dispersion_imag
_atom_type_scat_source
C C 0.0033 0.0016 'International Tables Vol C Tables 4.2.6.8 and 6.1.1.4'
H H 0.0000 0.0000 'International Tables Vol C Tables 4.2.6.8 and 6.1.1.4'
O O 0.0106 0.0060 'International Tables Vol C Tables 4.2.6.8 and 6.1.1.4'
F F 0.0171 0.0103 'International Tables Vol C Tables 4.2.6.8 and 6.1.1.4'
S S 0.1246 0.1234 'International Tables Vol C Tables 4.2.6.8 and 6.1.1.4'
Sm Sm -0.1638 3.4418 'International Tables Vol C Tables 4.2.6.8 and 6.1.1.4'

loop_
_geom_angle_atom_site_label_1
_geom_angle_atom_site_label_2
_geom_angle_atom_site_label_3
_geom_angle
_geom_angle_site_symmetry_1
_geom_angle_site_symmetry_3
_geom_angle_publ_flag
O1 Sm1 O2 76.8(3) . . ?
O1 Sm1 F6 76.5(2) . . ?
O2 Sm1 F6 71.4(2) . . ?
O1 Sm1 F11 70.0(2) . . ?
O2 Sm1 F11 75.6(2) . . ?
F6 Sm1 F11 137.2(2) . . ?
O1 Sm1 S2 145.6(2) . . ?
O2 Sm1 S2 89.9(2) . . ?
F6 Sm1 S2 69.2(2) . . ?
F11 Sm1 S2 137.50(16) . . ?
O1 Sm1 S3 135.9(2) . . ?
O2 Sm1 S3 84.0(2) . . ?
F6 Sm1 S3 133.52(17) . . ?
F11 Sm1 S3 66.88(16) . . ?
S2 Sm1 S3 72.07(12) . . ?
O1 Sm1 S1 92.8(2) . 3_665 ?
O2 Sm1 S1 151.9(2) . 3_665 ?
F6 Sm1 S1 132.08(16) . 3_665 ?
F11 Sm1 S1 76.29(16) . 3_665 ?
S2 Sm1 S1 111.75(12) . 3_665 ?
S3 Sm1 S1 85.87(11) . 3_665 ?
O1 Sm1 S1 86.0(2) . . ?
O2 Sm1 S1 141.5(2) . . ?
F6 Sm1 S1 71.17(16) . . ?
F11 Sm1 S1 130.09(16) . . ?
S2 Sm1 S1 85.25(12) . . ?
S3 Sm1 S1 129.75(11) . . ?
S1 Sm1 S1 61.46(13) 3_665 . ?
C1 S1 Sm1 113.7(4) . 3_665 ?
C1 S1 Sm1 120.6(4) . . ?
Sm1 S1 Sm1 118.54(13) 3_665 . ?
C7 S2 Sm1 104.1(4) . . ?
C13 S3 Sm1 106.1(4) . . ?
C8 F6 Sm1 120.9(7) . . ?
C14 F11 Sm1 123.7(6) . . ?
C22 O1 C19 109.1(9) . . ?
C22 O1 Sm1 127.2(7) . . ?
C19 O1 Sm1 123.8(7) . . ?
C23 O2 C26 107.1(9) . . ?
C23 O2 Sm1 125.4(7) . . ?
C26 O2 Sm1 124.3(7) . . ?
C2 C1 C6 118.4(12) . . ?
C2 C1 S1 121.7(9) . . ?
C6 C1 S1 119.9(11) . . ?
F1 C2 C1 121.8(11) . . ?
F1 C2 C3 116.9(13) . . ?
C1 C2 C3 121.3(12) . . ?
C4 C3 F2 121.3(13) . . ?
C4 C3 C2 120.4(14) . . ?
F2 C3 C2 118.2(13) . . ?
F3 C4 C3 121.4(16) . . ?
F3 C4 C5 119.7(15) . . ?
C3 C4 C5 118.9(13) . . ?
F4 C5 C4 121.1(15) . . ?
F4 C5 C6 116.7(15) . . ?
C4 C5 C6 122.2(13) . . ?
F5 C6 C1 120.8(13) . . ?
F5 C6 C5 120.4(12) . . ?
C1 C6 C5 118.8(14) . . ?
C12 C7 C8 114.9(14) . . ?
C12 C7 S2 122.8(13) . . ?
C8 C7 S2 122.1(8) . . ?
F6 C8 C9 117.3(11) . . ?
F6 C8 C7 119.9(10) . . ?
C9 C8 C7 122.7(12) . . ?
C10 C9 F7 122.5(12) . . ?
C10 C9 C8 119.1(14) . . ?
F7 C9 C8 118.3(11) . . ?
C11 C10 C9 118.9(13) . . ?
C11 C10 F8 121.4(14) . . ?
C9 C10 F8 119.6(15) . . ?
C10 C11 F9 118.8(14) . . ?
C10 C11 C12 124.2(14) . . ?
F9 C11 C12 116.8(15) . . ?
F10 C12 C11 121.4(13) . . ?
F10 C12 C7 118.6(14) . . ?
C11 C12 C7 120.0(16) . . ?
C14 C13 C18 113.9(11) . . ?
C14 C13 S3 122.1(9) . . ?
C18 C13 S3 124.0(10) . . ?
C15 C14 F11 117.9(12) . . ?
C15 C14 C13 123.5(12) . . ?
F11 C14 C13 118.6(10) . . ?
C14 C15 F12 121.2(12) . . ?
C14 C15 C16 119.5(13) . . ?
F12 C15 C16 119.4(11) . . ?
C17 C16 C15 120.0(12) . . ?
C17 C16 F13 120.1(14) . . ?
C15 C16 F13 119.9(14) . . ?
F14 C17 C18 120.2(14) . . ?
F14 C17 C16 120.3(12) . . ?
C18 C17 C16 119.5(13) . . ?
C17 C18 F15 119.4(12) . . ?
C17 C18 C13 123.6(13) . . ?
F15 C18 C13 116.8(11) . . ?
C20 C19 O1 103.7(12) . . ?
C19 C20 C21 112.5(14) . . ?
C20 C21 C22 102.1(12) . . ?
O1 C22 C21 104.6(11) . . ?
O2 C23 C24 108.5(11) . . ?
C23 C24 C25 103.7(11) . . ?
C26 C25 C24 105.9(11) . . ?
O2 C26 C25 107.7(11) . . ?

loop_
_geom_bond_atom_site_label_1
_geom_bond_atom_site_label_2
_geom_bond_distance
_geom_bond_site_symmetry_2
_geom_bond_publ_flag
Sm1 O1 2.396(8) . ?
Sm1 O2 2.427(7) . ?
Sm1 F6 2.582(7) . ?
Sm1 F11 2.641(6) . ?
Sm1 S2 2.740(4) . ?
Sm1 S3 2.771(4) . ?
Sm1 S1 2.852(4) 3_665 ?
Sm1 S1 2.929(4) . ?
S1 C1 1.764(13) . ?
S1 Sm1 2.852(4) 3_665 ?
S2 C7 1.730(14) . ?
S3 C13 1.740(12) . ?
F1 C2 1.345(13) . ?
F2 C3 1.362(16) . ?
F3 C4 1.330(15) . ?
F4 C5 1.350(15) . ?
F5 C6 1.316(16) . ?
F6 C8 1.368(13) . ?
F7 C9 1.357(15) . ?
F8 C10 1.336(15) . ?
F9 C11 1.370(15) . ?
F10 C12 1.320(17) . ?
F11 C14 1.368(13) . ?
F12 C15 1.367(15) . ?
F13 C16 1.372(14) . ?
F14 C17 1.338(14) . ?
F15 C18 1.346(14) . ?
O1 C22 1.455(15) . ?
O1 C19 1.451(13) . ?
O2 C23 1.424(14) . ?
O2 C26 1.442(14) . ?
C1 C2 1.370(18) . ?
C1 C6 1.388(17) . ?
C2 C3 1.390(18) . ?
C3 C4 1.35(2) . ?
C4 C5 1.35(2) . ?
C5 C6 1.40(2) . ?
C7 C12 1.383(15) . ?
C7 C8 1.407(19) . ?
C8 C9 1.399(17) . ?
C9 C10 1.341(18) . ?
C10 C11 1.33(2) . ?
C11 C12 1.37(2) . ?
C13 C14 1.391(16) . ?
C13 C18 1.397(16) . ?
C14 C15 1.339(16) . ?
C15 C16 1.373(19) . ?
C16 C17 1.35(2) . ?
C17 C18 1.343(18) . ?
C19 C20 1.42(2) . ?
C20 C21 1.45(2) . ?
C21 C22 1.486(19) . ?
C23 C24 1.453(17) . ?
C24 C25 1.480(18) . ?
C25 C26 1.467(16) . ?

loop_
_geom_torsion_atom_site_label_1
_geom_torsion_atom_site_label_2
_geom_torsion_atom_site_label_3
_geom_torsion_atom_site_label_4
_geom_torsion
_geom_torsion_site_symmetry_1
_geom_torsion_site_symmetry_2
_geom_torsion_site_symmetry_3
_geom_torsion_site_symmetry_4
_geom_torsion_publ_flag
O1 Sm1 S1 C1 -53.2(5) . . . . ?
O2 Sm1 S1 C1 9.7(6) . . . . ?
F6 Sm1 S1 C1 23.9(5) . . . . ?
F11 Sm1 S1 C1 -112.7(5) . . . . ?
S2 Sm1 S1 C1 93.5(5) . . . . ?
S3 Sm1 S1 C1 155.4(5) . . . . ?
S1 Sm1 S1 C1 -148.6(5) 3_665 . . . ?
O1 Sm1 S1 Sm1 95.4(2) . . . 3_665 ?
O2 Sm1 S1 Sm1 158.3(3) . . . 3_665 ?
F6 Sm1 S1 Sm1 172.5(2) . . . 3_665 ?
F11 Sm1 S1 Sm1 35.8(2) . . . 3_665 ?
S2 Sm1 S1 Sm1 -117.93(15) . . . 3_665 ?
S3 Sm1 S1 Sm1 -56.02(19) . . . 3_665 ?
S1 Sm1 S1 Sm1 0.000(1) 3_665 . . 3_665 ?
O1 Sm1 S2 C7 16.7(5) . . . . ?
O2 Sm1 S2 C7 82.7(4) . . . . ?
F6 Sm1 S2 C7 12.6(4) . . . . ?
F11 Sm1 S2 C7 150.9(4) . . . . ?
S3 Sm1 S2 C7 166.4(4) . . . . ?
S1 Sm1 S2 C7 -115.8(4) 3_665 . . . ?
S1 Sm1 S2 C7 -59.1(4) . . . . ?
O1 Sm1 S3 C13 -23.8(5) . . . . ?
O2 Sm1 S3 C13 -87.8(4) . . . . ?
F6 Sm1 S3 C13 -144.9(4) . . . . ?
F11 Sm1 S3 C13 -10.9(4) . . . . ?
S2 Sm1 S3 C13 -179.6(4) . . . . ?
S1 Sm1 S3 C13 66.0(4) 3_665 . . . ?
S1 Sm1 S3 C13 112.9(4) . . . . ?
O1 Sm1 F6 C8 164.1(7) . . . . ?
O2 Sm1 F6 C8 -115.5(7) . . . . ?
F11 Sm1 F6 C8 -156.9(6) . . . . ?
S2 Sm1 F6 C8 -18.3(6) . . . . ?
S3 Sm1 F6 C8 -53.7(8) . . . . ?
S1 Sm1 F6 C8 82.7(7) 3_665 . . . ?
S1 Sm1 F6 C8 73.8(7) . . . . ?
O1 Sm1 F11 C14 -174.5(7) . . . . ?
O2 Sm1 F11 C14 104.5(7) . . . . ?
F6 Sm1 F11 C14 144.9(7) . . . . ?
S2 Sm1 F11 C14 31.0(8) . . . . ?
S3 Sm1 F11 C14 15.0(7) . . . . ?
S1 Sm1 F11 C14 -76.3(7) 3_665 . . . ?
S1 Sm1 F11 C14 -108.3(7) . . . . ?
O2 Sm1 O1 C22 -48.1(9) . . . . ?
F6 Sm1 O1 C22 25.7(9) . . . . ?
F11 Sm1 O1 C22 -127.3(9) . . . . ?
S2 Sm1 O1 C22 21.7(11) . . . . ?
S3 Sm1 O1 C22 -114.6(9) . . . . ?
S1 Sm1 O1 C22 158.4(9) 3_665 . . . ?
S1 Sm1 O1 C22 97.3(9) . . . . ?
O2 Sm1 O1 C19 133.7(9) . . . . ?
F6 Sm1 O1 C19 -152.6(8) . . . . ?
F11 Sm1 O1 C19 54.5(8) . . . . ?
S2 Sm1 O1 C19 -156.6(7) . . . . ?
S3 Sm1 O1 C19 67.1(9) . . . . ?
S1 Sm1 O1 C19 -19.9(8) 3_665 . . . ?
S1 Sm1 O1 C19 -81.0(8) . . . . ?
O1 Sm1 O2 C23 -67.2(10) . . . . ?
F6 Sm1 O2 C23 -147.2(10) . . . . ?
F11 Sm1 O2 C23 5.2(9) . . . . ?
S2 Sm1 O2 C23 144.8(10) . . . . ?
S3 Sm1 O2 C23 72.8(10) . . . . ?
S1 Sm1 O2 C23 3.4(12) 3_665 . . . ?
S1 Sm1 O2 C23 -133.0(9) . . . . ?
O1 Sm1 O2 C26 135.8(10) . . . . ?
F6 Sm1 O2 C26 55.8(9) . . . . ?
F11 Sm1 O2 C26 -151.8(10) . . . . ?
S2 Sm1 O2 C26 -12.2(10) . . . . ?
S3 Sm1 O2 C26 -84.2(10) . . . . ?
S1 Sm1 O2 C26 -153.6(8) 3_665 . . . ?
S1 Sm1 O2 C26 70.0(10) . . . . ?
Sm1 S1 C1 C2 -74.8(10) 3_665 . . . ?
Sm1 S1 C1 C2 75.2(10) . . . . ?
Sm1 S1 C1 C6 103.7(9) 3_665 . . . ?
Sm1 S1 C1 C6 -106.3(9) . . . . ?
C6 C1 C2 F1 -179.9(10) . . . . ?
S1 C1 C2 F1 -1.4(15) . . . . ?
C6 C1 C2 C3 -1.5(17) . . . . ?
S1 C1 C2 C3 177.0(9) . . . . ?
F1 C2 C3 C4 -179.1(11) . . . . ?
C1 C2 C3 C4 2.4(19) . . . . ?
F1 C2 C3 F2 2.4(17) . . . . ?
C1 C2 C3 F2 -176.1(11) . . . . ?
F2 C3 C4 F3 0(2) . . . . ?
C2 C3 C4 F3 -178.9(11) . . . . ?
F2 C3 C4 C5 176.4(12) . . . . ?
C2 C3 C4 C5 -2(2) . . . . ?
F3 C4 C5 F4 -2(2) . . . . ?
C3 C4 C5 F4 -178.8(12) . . . . ?
F3 C4 C5 C6 177.8(11) . . . . ?
C3 C4 C5 C6 1(2) . . . . ?
C2 C1 C6 F5 178.0(10) . . . . ?
S1 C1 C6 F5 -0.5(15) . . . . ?
C2 C1 C6 C5 0.2(17) . . . . ?
S1 C1 C6 C5 -178.3(9) . . . . ?
F4 C5 C6 F5 2.0(17) . . . . ?
C4 C5 C6 F5 -177.7(12) . . . . ?
F4 C5 C6 C1 179.7(10) . . . . ?
C4 C5 C6 C1 0.1(19) . . . . ?
Sm1 S2 C7 C12 165.9(8) . . . . ?
Sm1 S2 C7 C8 -10.8(9) . . . . ?
Sm1 F6 C8 C9 -163.2(7) . . . . ?
Sm1 F6 C8 C7 19.1(13) . . . . ?
C12 C7 C8 F6 179.3(9) . . . . ?
S2 C7 C8 F6 -3.8(14) . . . . ?
C12 C7 C8 C9 1.7(16) . . . . ?
S2 C7 C8 C9 178.6(8) . . . . ?
F6 C8 C9 C10 -178.5(10) . . . . ?
C7 C8 C9 C10 -0.9(17) . . . . ?
F6 C8 C9 F7 2.4(15) . . . . ?
C7 C8 C9 F7 -179.9(10) . . . . ?
F7 C9 C10 C11 176.9(12) . . . . ?
C8 C9 C10 C11 -2.0(19) . . . . ?
F7 C9 C10 F8 1.3(19) . . . . ?
C8 C9 C10 F8 -177.7(10) . . . . ?
C9 C10 C11 F9 179.2(10) . . . . ?
F8 C10 C11 F9 -5(2) . . . . ?
C9 C10 C11 C12 4(2) . . . . ?
F8 C10 C11 C12 179.8(11) . . . . ?
C10 C11 C12 F10 177.3(13) . . . . ?
F9 C11 C12 F10 2.2(17) . . . . ?
C10 C11 C12 C7 -3(2) . . . . ?
F9 C11 C12 C7 -178.5(10) . . . . ?
C8 C7 C12 F10 179.7(10) . . . . ?
S2 C7 C12 F10 2.8(15) . . . . ?
C8 C7 C12 C11 0.3(16) . . . . ?
S2 C7 C12 C11 -176.5(9) . . . . ?
Sm1 S3 C13 C14 10.7(10) . . . . ?
Sm1 S3 C13 C18 -168.2(9) . . . . ?
Sm1 F11 C14 C15 166.2(8) . . . . ?
Sm1 F11 C14 C13 -14.4(13) . . . . ?
C18 C13 C14 C15 -0.8(17) . . . . ?
S3 C13 C14 C15 -179.8(10) . . . . ?
C18 C13 C14 F11 179.8(9) . . . . ?
S3 C13 C14 F11 0.8(14) . . . . ?
F11 C14 C15 F12 0.6(17) . . . . ?
C13 C14 C15 F12 -178.8(10) . . . . ?
F11 C14 C15 C16 -179.5(10) . . . . ?
C13 C14 C15 C16 1.1(19) . . . . ?
C14 C15 C16 C17 0.1(19) . . . . ?
F12 C15 C16 C17 179.9(11) . . . . ?
C14 C15 C16 F13 180.0(11) . . . . ?
F12 C15 C16 F13 -0.2(18) . . . . ?
C15 C16 C17 F14 178.9(11) . . . . ?
F13 C16 C17 F14 -1.0(18) . . . . ?
C15 C16 C17 C18 -1.5(19) . . . . ?
F13 C16 C17 C18 178.6(10) . . . . ?
F14 C17 C18 F15 -3.6(17) . . . . ?
C16 C17 C18 F15 176.8(11) . . . . ?
F14 C17 C18 C13 -178.6(10) . . . . ?
C16 C17 C18 C13 1.8(19) . . . . ?
C14 C13 C18 C17 -0.7(17) . . . . ?
S3 C13 C18 C17 178.3(9) . . . . ?
C14 C13 C18 F15 -175.8(9) . . . . ?
S3 C13 C18 F15 3.2(15) . . . . ?
C22 O1 C19 C20 12.3(16) . . . . ?
Sm1 O1 C19 C20 -169.2(11) . . . . ?
O1 C19 C20 C21 6(2) . . . . ?
C19 C20 C21 C22 -22(2) . . . . ?
C19 O1 C22 C21 -25.7(14) . . . . ?
Sm1 O1 C22 C21 155.9(9) . . . . ?
C20 C21 C22 O1 27.7(18) . . . . ?
C26 O2 C23 C24 -18.6(15) . . . . ?
Sm1 O2 C23 C24 -178.9(8) . . . . ?
O2 C23 C24 C25 26.7(16) . . . . ?
C23 C24 C25 C26 -24.3(17) . . . . ?
C23 O2 C26 C25 2.7(15) . . . . ?
Sm1 O2 C26 C25 163.2(9) . . . . ?
C24 C25 C26 O2 13.7(17) . . . . ?
